data_7159774
loop_
_publ_author_name
'Agrawal, Abhijeet R.'
'Shiouki, Israa'
'Deree, Yinon'
'Bogoslavsky, Benny'
'Gidron, Ori'

_publ_section_title
;
 Controlling helicene's pitch by molecular tethering
;
_journal_issue 7
_journal_name_full 'Organic &amp; Biomolecular Chemistry'
_journal_page_first 1365
_journal_page_last 1368
_journal_paper_doi 10.1039/D3OB02075D
_journal_volume 22
_journal_year 2024
_chemical_formula_moiety 'C48 H44 O2, C0.5 O0.25'
_chemical_formula_sum 'C48.5 H44 O2.25'
_chemical_formula_weight 662.83
_chemical_properties_physical Light-sensitive
_space_group_crystal_system monoclinic
_space_group_IT_number 14
_space_group_name_Hall '-P 2yn'
_space_group_name_H-M_alt 'P 1 21/n 1'
_atom_sites_solution_hydrogens geom
_atom_sites_solution_primary dual
_audit_creation_date 2022-11-02
_audit_creation_method
;
Olex2 1.5
(compiled 2021.12.09 svn.r5202d8cf for OlexSys, GUI svn.r6439)
;
_audit_update_record
;
2023-09-21 deposited with the CCDC.	2024-01-08 downloaded from the CCDC.
;
_cell_angle_alpha 90
_cell_angle_beta 103.799(4)
_cell_angle_gamma 90
_cell_formula_units_Z 4
_cell_length_a 17.9449(7)
_cell_length_b 9.9148(4)
_cell_length_c 22.8990(9)
_cell_measurement_reflns_used 5720
_cell_measurement_temperature 149.99(10)
_cell_measurement_theta_max 28.2950
_cell_measurement_theta_min 2.2480
_cell_volume 3956.6(3)
_computing_cell_refinement 'CrysAlisPro 1.171.42.72a (Rigaku OD, 2022)'
_computing_data_collection 'CrysAlisPro 1.171.42.72a (Rigaku OD, 2022)'
_computing_data_reduction 'CrysAlisPro 1.171.42.72a (Rigaku OD, 2022)'
_computing_molecular_graphics 'Olex2 1.5 (Dolomanov et al., 2009)'
_computing_publication_material 'Olex2 1.5 (Dolomanov et al., 2009)'
_computing_structure_refinement 'SHELXL 2018/3 (Sheldrick, 2015)'
_computing_structure_solution 'SHELXT 2014/4 (Sheldrick, 2014)'
_diffrn_ambient_environment N~2~
_diffrn_ambient_temperature 149.99(10)
_diffrn_detector 'Hybrid Pixel Array Detector'
_diffrn_detector_area_resol_mean 10.0000
_diffrn_detector_type HyPix
_diffrn_measured_fraction_theta_full 0.997
_diffrn_measured_fraction_theta_max 0.996
_diffrn_measurement_details
;
List of Runs (angles in degrees, time in seconds):

  # Type    Start    End  Width  t~exp~   \w     \q     \k     \f   Frames
#--------------------------------------------------------------------------
  1  \w    -32.00   4.00   0.50  520.00    --   -3.94 -13.00-154.00   72
  2  \w    -72.00 -41.00   0.50  520.00    --   -3.94 -13.00-154.00   62
  3  \w    -13.00  33.00   0.50  520.00    --    2.69 -99.00-150.00   92
  4  \w    -22.00  24.00   0.50  520.00    --   -3.94 -99.00   0.00   92
  5  \w     -6.00  65.00   0.50  520.00    --   -3.94  13.00  17.00  142
;
_diffrn_measurement_device 'four-circle diffractometer'
_diffrn_measurement_device_type 'XtaLAB Synergy, Single source at offset/far, HyPix'
_diffrn_measurement_method '\w scans'
_diffrn_orient_matrix_type 'CrysAlisPro convention (1999,Acta A55,543-557)'
_diffrn_orient_matrix_UB_11 -0.0308161000
_diffrn_orient_matrix_UB_12 -0.0042105000
_diffrn_orient_matrix_UB_13 -0.0259010000
_diffrn_orient_matrix_UB_21 -0.0264720000
_diffrn_orient_matrix_UB_22 0.0109775000
_diffrn_orient_matrix_UB_23 0.0181093000
_diffrn_orient_matrix_UB_31 0.0022652000
_diffrn_orient_matrix_UB_32 0.0705547000
_diffrn_orient_matrix_UB_33 -0.0043814000
_diffrn_radiation_monochromator mirror
_diffrn_radiation_probe x-ray
_diffrn_radiation_type 'Mo K\a'
_diffrn_radiation_wavelength 0.71073
_diffrn_reflns_av_R_equivalents 0.0699
_diffrn_reflns_av_unetI/netI 0.0674
_diffrn_reflns_Laue_measured_fraction_full 0.997
_diffrn_reflns_Laue_measured_fraction_max 0.996
_diffrn_reflns_limit_h_max 22
_diffrn_reflns_limit_h_min -21
_diffrn_reflns_limit_k_max 10
_diffrn_reflns_limit_k_min -12
_diffrn_reflns_limit_l_max 28
_diffrn_reflns_limit_l_min -28
_diffrn_reflns_number 28702
_diffrn_reflns_point_group_measured_fraction_full 0.997
_diffrn_reflns_point_group_measured_fraction_max 0.996
_diffrn_reflns_theta_full 25.242
_diffrn_reflns_theta_max 25.999
_diffrn_reflns_theta_min 2.249
_diffrn_source 'micro-focus sealed X-ray tube'
_diffrn_source_type 'PhotonJet (Mo) X-ray Source'
_exptl_absorpt_coefficient_mu 0.067
_exptl_absorpt_correction_T_max 1.000
_exptl_absorpt_correction_T_min 0.898
_exptl_absorpt_correction_type gaussian
_exptl_absorpt_process_details
;
CrysAlisPro 1.171.42.72a (Rigaku Oxford Diffraction, 2022)
Numerical absorption correction based on gaussian integration over
a multifaceted crystal model
Empirical absorption correction using spherical harmonics,
implemented in SCALE3 ABSPACK scaling algorithm.
;
_exptl_crystal_colour orange
_exptl_crystal_colour_primary orange
_exptl_crystal_density_diffrn 1.113
_exptl_crystal_description needle
_exptl_crystal_F_000 1412
_exptl_crystal_size_max 0.253
_exptl_crystal_size_mid 0.047
_exptl_crystal_size_min 0.042
_refine_diff_density_max 1.086
_refine_diff_density_min -0.308
_refine_diff_density_rms 0.096
_refine_ls_extinction_method none
_refine_ls_goodness_of_fit_ref 1.002
_refine_ls_hydrogen_treatment constr
_refine_ls_matrix_type full
_refine_ls_number_parameters 477
_refine_ls_number_reflns 7751
_refine_ls_number_restraints 0
_refine_ls_restrained_S_all 1.002
_refine_ls_R_factor_all 0.1273
_refine_ls_R_factor_gt 0.0791
_refine_ls_shift/su_max 0.000
_refine_ls_shift/su_mean 0.000
_refine_ls_structure_factor_coef Fsqd
_refine_ls_weighting_details 'w=1/[\s^2^(Fo^2^)+(0.1712P)^2^] where P=(Fo^2^+2Fc^2^)/3'
_refine_ls_weighting_scheme calc
_refine_ls_wR_factor_gt 0.2177
_refine_ls_wR_factor_ref 0.2474
_reflns_Friedel_coverage 0.000
_reflns_number_gt 4905
_reflns_number_total 7751
_reflns_threshold_expression 'I > 2\s(I)'
_cod_data_source_file d3ob02075d2.cif
_cod_data_source_block origi95
_cod_depositor_comments 'Adding full bibliography for 7159772--7159774.cif.'
_cod_original_formula_sum 'C48.50 H44 O2.25'
_cod_database_code 7159774
_shelx_shelxl_version_number 2018/3
_chemical_oxdiff_formula 'C50 H44 O2'
_chemical_oxdiff_usercomment ARA_2_32C6
_shelx_space_group_comment
;
The symmetry employed for this shelxl refinement is uniquely defined
by the following loop, which should always be used as a source of
symmetry information in preference to the above space-group names.
They are only intended as comments.
;
_shelx_estimated_absorpt_t_max 0.997
_shelx_estimated_absorpt_t_min 0.983
_olex2_refinement_description
;
1. Fixed Uiso
 At 1.2 times of:
  All C(H) groups, All C(H,H) groups
 At 1.5 times of:
  All C(H,H,H) groups
2. Others
 Fixed Sof: O1E(0.25) C1EA(0.125) C1EB(0.125) C2EA(0.125) C2EB(0.125)
3.a Secondary CH2 refined with riding coordinates:
 C43(H43A,H43B), C44(H44A,H44B), C45(H45A,H45B), C46(H46A,H46B), C47(H47A,
 H47B), C48(H48A,H48B)
3.b Aromatic/amide H refined with riding coordinates:
 C3(H3), C4(H4), C10(H10), C11(H11), C15(H15), C16(H16), C18(H18), C19(H19),
 C20(H20), C23(H23), C24(H24), C26(H26), C27(H27), C28(H28)
3.c Idealised Me refined as rotating group:
 C34(H34A,H34B,H34C), C35(H35A,H35B,H35C), C36(H36A,H36B,H36C), C40(H40A,H40B,
 H40C), C41(H41A,H41B,H41C), C42(H42A,H42B,H42C)
;
_olex2_submission_special_instructions 'No special instructions were received'
_oxdiff_exptl_absorpt_empirical_details
;
Empirical correction (ABSPACK) includes:
- Absorption correction using spherical harmonics
- Frame scaling
;
_oxdiff_exptl_absorpt_empirical_full_max 2.037
_oxdiff_exptl_absorpt_empirical_full_min 0.589

loop_
_space_group_symop_operation_xyz
'x, y, z'
'-x+1/2, y+1/2, -z+1/2'
'-x, -y, -z'
'x-1/2, -y-1/2, z-1/2'

loop_
_atom_site_label
_atom_site_type_symbol
_atom_site_fract_x
_atom_site_fract_y
_atom_site_fract_z
_atom_site_U_iso_or_equiv
_atom_site_adp_type
_atom_site_occupancy
_atom_site_site_symmetry_order
_atom_site_calc_flag
_atom_site_refinement_flags_posn
_atom_site_refinement_flags_adp
_atom_site_refinement_flags_occupancy
_atom_site_disorder_assembly
_atom_site_disorder_group
O1 O 0.56623(12) 0.3095(2) 0.77747(9) 0.0434(5) Uani 1 1 d . . . . .
O2 O 0.75003(10) 0.3787(2) 0.63984(8) 0.0389(5) Uani 1 1 d . . . . .
C1 C 0.61346(14) 0.2540(3) 0.59216(11) 0.0318(6) Uani 1 1 d . . . . .
C2 C 0.58826(14) 0.1495(3) 0.62483(11) 0.0325(6) Uani 1 1 d . . . . .
C3 C 0.60310(15) 0.0113(3) 0.61449(12) 0.0368(6) Uani 1 1 d . . . . .
H3 H 0.634456 -0.011038 0.587820 0.044 Uiso 1 1 calc R U . . .
C4 C 0.57332(16) -0.0880(3) 0.64198(13) 0.0402(7) Uani 1 1 d . . . . .
H4 H 0.578386 -0.178883 0.630406 0.048 Uiso 1 1 calc R U . . .
C5 C 0.53422(16) -0.0598(3) 0.68821(13) 0.0392(6) Uani 1 1 d . . . . .
C6 C 0.52694(14) 0.0747(3) 0.70604(12) 0.0354(6) Uani 1 1 d . . . . .
C7 C 0.54216(15) 0.1805(3) 0.66617(11) 0.0339(6) Uani 1 1 d . . . . .
C8 C 0.50408(15) 0.3068(3) 0.65883(11) 0.0348(6) Uani 1 1 d . . . . .
C9 C 0.52618(15) 0.4084(3) 0.62327(11) 0.0339(6) Uani 1 1 d . . . . .
C10 C 0.48056(16) 0.5279(3) 0.60764(12) 0.0375(6) Uani 1 1 d . . . . .
H10 H 0.438670 0.544070 0.625427 0.045 Uiso 1 1 calc R U . . .
C11 C 0.49647(16) 0.6173(3) 0.56809(12) 0.0367(6) Uani 1 1 d . . . . .
H11 H 0.461228 0.688146 0.553775 0.044 Uiso 1 1 calc R U . . .
C12 C 0.56480(16) 0.6080(3) 0.54723(12) 0.0357(6) Uani 1 1 d . . . . .
C13 C 0.61734(15) 0.5021(3) 0.56721(11) 0.0328(6) Uani 1 1 d . . . . .
C14 C 0.58985(14) 0.3886(3) 0.59693(11) 0.0321(6) Uani 1 1 d . . . . .
C15 C 0.50276(18) -0.1671(3) 0.71618(14) 0.0470(7) Uani 1 1 d . . . . .
H15 H 0.505520 -0.256831 0.702283 0.056 Uiso 1 1 calc R U . . .
C16 C 0.46932(18) -0.1438(4) 0.76178(15) 0.0509(8) Uani 1 1 d . . . . .
H16 H 0.443077 -0.214643 0.776406 0.061 Uiso 1 1 calc R U . . .
C17 C 0.47304(16) -0.0128(4) 0.78840(14) 0.0460(7) Uani 1 1 d . . . . .
C18 C 0.44983(18) 0.0054(4) 0.84296(15) 0.0530(8) Uani 1 1 d . . . . .
H18 H 0.423549 -0.064793 0.857968 0.064 Uiso 1 1 calc R U . . .
C19 C 0.4652(2) 0.1232(4) 0.87366(15) 0.0543(9) Uani 1 1 d . . . . .
H19 H 0.448448 0.135492 0.909649 0.065 Uiso 1 1 calc R U . . .
C20 C 0.50503(18) 0.2259(4) 0.85326(14) 0.0474(7) Uani 1 1 d . . . . .
H20 H 0.518388 0.305045 0.876814 0.057 Uiso 1 1 calc R U . . .
C21 C 0.52550(16) 0.2140(3) 0.79877(12) 0.0401(7) Uani 1 1 d . . . . .
C22 C 0.50619(15) 0.0964(3) 0.76277(12) 0.0385(6) Uani 1 1 d . . . . .
C23 C 0.58024(17) 0.7048(3) 0.50548(12) 0.0386(6) Uani 1 1 d . . . . .
H23 H 0.544158 0.774568 0.491401 0.046 Uiso 1 1 calc R U . . .
C24 C 0.64544(18) 0.6987(3) 0.48561(13) 0.0418(7) Uani 1 1 d . . . . .
H24 H 0.651155 0.755652 0.453585 0.050 Uiso 1 1 calc R U . . .
C25 C 0.70545(17) 0.6082(3) 0.51210(12) 0.0391(6) Uani 1 1 d . . . . .
C26 C 0.77752(19) 0.6188(3) 0.49857(14) 0.0455(7) Uani 1 1 d . . . . .
H26 H 0.783512 0.675495 0.466564 0.055 Uiso 1 1 calc R U . . .
C27 C 0.83892(18) 0.5487(4) 0.53080(15) 0.0490(8) Uani 1 1 d . . . . .
H27 H 0.887247 0.555623 0.520864 0.059 Uiso 1 1 calc R U . . .
C28 C 0.83077(17) 0.4663(3) 0.57870(14) 0.0459(7) Uani 1 1 d . . . . .
H28 H 0.874419 0.421677 0.602470 0.055 Uiso 1 1 calc R U . . .
C29 C 0.76068(16) 0.4495(3) 0.59162(12) 0.0375(6) Uani 1 1 d . . . . .
C30 C 0.69334(15) 0.5142(3) 0.55605(11) 0.0344(6) Uani 1 1 d . . . . .
C31 C 0.65557(15) 0.2161(3) 0.54854(12) 0.0344(6) Uani 1 1 d . . . . .
C32 C 0.68487(16) 0.1780(3) 0.51001(12) 0.0369(6) Uani 1 1 d . . . . .
C33 C 0.71904(18) 0.1315(3) 0.46101(13) 0.0431(7) Uani 1 1 d . . . . .
C34 C 0.7754(2) 0.0173(4) 0.48469(17) 0.0577(9) Uani 1 1 d . . . . .
H34A H 0.816547 0.051011 0.517624 0.086 Uiso 1 1 calc R U . . .
H34B H 0.797432 -0.016100 0.452179 0.086 Uiso 1 1 calc R U . . .
H34C H 0.748326 -0.056305 0.499432 0.086 Uiso 1 1 calc R U . . .
C35 C 0.6542(2) 0.0746(5) 0.41010(16) 0.0742(13) Uani 1 1 d . . . . .
H35A H 0.676503 0.029499 0.380209 0.111 Uiso 1 1 calc R U . . .
H35B H 0.621017 0.148590 0.390866 0.111 Uiso 1 1 calc R U . . .
H35C H 0.623758 0.009687 0.426912 0.111 Uiso 1 1 calc R U . . .
C36 C 0.7592(4) 0.2483(5) 0.4392(2) 0.0917(17) Uani 1 1 d . . . . .
H36A H 0.801048 0.280410 0.472002 0.138 Uiso 1 1 calc R U . . .
H36B H 0.722496 0.321690 0.425841 0.138 Uiso 1 1 calc R U . . .
H36C H 0.780185 0.218706 0.405506 0.138 Uiso 1 1 calc R U . . .
C37 C 0.43639(17) 0.3270(3) 0.68085(12) 0.0385(7) Uani 1 1 d . . . . .
C38 C 0.37739(18) 0.3434(3) 0.69538(13) 0.0431(7) Uani 1 1 d . . . . .
C39 C 0.3032(2) 0.3624(4) 0.71154(15) 0.0520(8) Uani 1 1 d . . . . .
C40 C 0.2661(2) 0.4906(4) 0.68214(18) 0.0614(10) Uani 1 1 d . . . . .
H40A H 0.299052 0.567918 0.697451 0.092 Uiso 1 1 calc R U . . .
H40B H 0.216012 0.502637 0.691489 0.092 Uiso 1 1 calc R U . . .
H40C H 0.259322 0.484242 0.638476 0.092 Uiso 1 1 calc R U . . .
C41 C 0.3150(3) 0.3711(6) 0.77900(18) 0.0843(15) Uani 1 1 d . . . . .
H41A H 0.338924 0.287710 0.797480 0.126 Uiso 1 1 calc R U . . .
H41B H 0.265267 0.383323 0.789007 0.126 Uiso 1 1 calc R U . . .
H41C H 0.348350 0.447853 0.794260 0.126 Uiso 1 1 calc R U . . .
C42 C 0.2504(3) 0.2418(5) 0.6866(2) 0.0783(12) Uani 1 1 d . . . . .
H42A H 0.243924 0.236155 0.642921 0.117 Uiso 1 1 calc R U . . .
H42B H 0.200181 0.254716 0.695665 0.117 Uiso 1 1 calc R U . . .
H42C H 0.273552 0.158103 0.705324 0.117 Uiso 1 1 calc R U . . .
C43 C 0.6131(2) 0.4038(3) 0.81730(14) 0.0510(8) Uani 1 1 d . . . . .
H43A H 0.583860 0.440494 0.845314 0.061 Uiso 1 1 calc R U . . .
H43B H 0.626466 0.479804 0.793684 0.061 Uiso 1 1 calc R U . . .
C44 C 0.6859(2) 0.3384(4) 0.85294(14) 0.0622(10) Uani 1 1 d . . . . .
H44A H 0.673130 0.280297 0.884372 0.075 Uiso 1 1 calc R U . . .
H44B H 0.721209 0.409663 0.873416 0.075 Uiso 1 1 calc R U . . .
C45 C 0.7268(2) 0.2540(4) 0.81504(15) 0.0590(10) Uani 1 1 d . . . . .
H45A H 0.694424 0.174780 0.799598 0.071 Uiso 1 1 calc R U . . .
H45B H 0.775317 0.220002 0.841078 0.071 Uiso 1 1 calc R U . . .
C46 C 0.74497(17) 0.3285(3) 0.76209(13) 0.0434(7) Uani 1 1 d . . . . .
H46A H 0.696503 0.360611 0.735262 0.052 Uiso 1 1 calc R U . . .
H46B H 0.776712 0.408616 0.777177 0.052 Uiso 1 1 calc R U . . .
C47 C 0.78727(18) 0.2411(3) 0.72625(15) 0.0484(8) Uani 1 1 d . . . . .
H47A H 0.831700 0.198782 0.754322 0.058 Uiso 1 1 calc R U . . .
H47B H 0.752616 0.167771 0.706876 0.058 Uiso 1 1 calc R U . . .
C48 C 0.81563(17) 0.3158(3) 0.67848(14) 0.0450(7) Uani 1 1 d . . . . .
H48A H 0.853875 0.384784 0.697060 0.054 Uiso 1 1 calc R U . . .
H48B H 0.840044 0.252513 0.655260 0.054 Uiso 1 1 calc R U . . .
O1E O 0.5001(7) 0.4734(11) 0.9861(5) 0.064(3) Uiso 0.25 1 d . . P . .
C1EA C 0.5046(8) 0.5817(15) 0.9518(7) 0.011(3) Uiso 0.125 1 d . . P A 1
C1EB C 0.5067(11) 0.6223(19) 0.9809(9) 0.025(4) Uiso 0.125 1 d . . P A 2
C2EA C 0.5215(12) 0.740(2) 0.9572(10) 0.031(4) Uiso 0.125 1 d . . P A 1
C2EB C 0.5033(17) 0.675(3) 0.9344(14) 0.056(7) Uiso 0.125 1 d . . P A 2

loop_
_atom_site_aniso_label
_atom_site_aniso_U_11
_atom_site_aniso_U_22
_atom_site_aniso_U_33
_atom_site_aniso_U_23
_atom_site_aniso_U_13
_atom_site_aniso_U_12
O1 0.0427(12) 0.0566(13) 0.0270(10) -0.0049(8) 0.0006(8) -0.0075(9)
O2 0.0278(10) 0.0560(12) 0.0266(10) -0.0020(8) -0.0059(8) 0.0054(8)
C1 0.0260(13) 0.0427(15) 0.0212(12) -0.0041(10) -0.0050(10) 0.0040(10)
C2 0.0228(12) 0.0439(15) 0.0244(13) -0.0056(10) -0.0068(10) 0.0025(10)
C3 0.0279(13) 0.0477(16) 0.0287(14) -0.0062(11) -0.0054(11) 0.0040(11)
C4 0.0345(15) 0.0427(16) 0.0363(15) -0.0057(12) -0.0059(12) -0.0001(12)
C5 0.0303(14) 0.0477(17) 0.0317(14) -0.0033(11) -0.0080(11) -0.0027(11)
C6 0.0224(13) 0.0516(17) 0.0264(13) -0.0018(11) -0.0059(10) -0.0004(11)
C7 0.0253(13) 0.0465(16) 0.0235(13) -0.0042(10) -0.0065(10) 0.0021(10)
C8 0.0266(13) 0.0509(16) 0.0223(13) -0.0066(11) -0.0035(10) 0.0052(11)
C9 0.0286(13) 0.0471(16) 0.0211(12) -0.0085(10) -0.0038(10) 0.0043(11)
C10 0.0286(13) 0.0474(16) 0.0320(14) -0.0125(12) -0.0020(11) 0.0069(11)
C11 0.0324(14) 0.0378(15) 0.0330(14) -0.0084(11) -0.0055(11) 0.0054(11)
C12 0.0353(14) 0.0378(15) 0.0269(13) -0.0104(10) -0.0069(11) 0.0007(11)
C13 0.0320(14) 0.0397(14) 0.0216(12) -0.0075(10) -0.0038(10) 0.0030(10)
C14 0.0268(13) 0.0430(15) 0.0201(12) -0.0077(10) -0.0073(10) 0.0027(10)
C15 0.0395(16) 0.0504(18) 0.0431(17) 0.0003(13) -0.0058(13) -0.0078(13)
C16 0.0355(16) 0.063(2) 0.0482(19) 0.0061(15) -0.0029(14) -0.0125(14)
C17 0.0276(14) 0.067(2) 0.0368(16) 0.0028(14) -0.0052(12) -0.0053(13)
C18 0.0341(16) 0.081(2) 0.0416(18) 0.0102(16) 0.0035(13) -0.0085(15)
C19 0.0444(18) 0.084(3) 0.0331(16) 0.0049(16) 0.0068(14) -0.0012(16)
C20 0.0420(17) 0.066(2) 0.0322(15) -0.0024(13) 0.0038(13) -0.0004(14)
C21 0.0316(14) 0.0576(18) 0.0266(14) 0.0006(12) -0.0021(11) 0.0001(12)
C22 0.0242(13) 0.0559(17) 0.0298(14) 0.0014(12) -0.0048(10) -0.0005(11)
C23 0.0428(16) 0.0357(15) 0.0291(14) -0.0047(11) -0.0077(12) 0.0015(11)
C24 0.0510(18) 0.0380(15) 0.0304(14) -0.0045(11) -0.0022(13) -0.0041(12)
C25 0.0422(16) 0.0427(16) 0.0283(14) -0.0100(11) 0.0000(12) -0.0045(12)
C26 0.0479(18) 0.0525(18) 0.0356(16) -0.0060(13) 0.0090(13) -0.0064(14)
C27 0.0371(16) 0.066(2) 0.0454(18) -0.0118(15) 0.0121(14) -0.0060(14)
C28 0.0335(16) 0.062(2) 0.0384(16) -0.0106(14) 0.0009(13) 0.0032(13)
C29 0.0353(15) 0.0466(16) 0.0264(14) -0.0093(11) -0.0007(11) 0.0011(11)
C30 0.0327(14) 0.0424(15) 0.0233(13) -0.0093(10) -0.0028(10) -0.0003(11)
C31 0.0303(13) 0.0397(15) 0.0277(13) -0.0011(10) -0.0038(11) 0.0061(10)
C32 0.0373(15) 0.0404(15) 0.0298(14) -0.0010(11) 0.0015(12) 0.0088(11)
C33 0.0505(18) 0.0474(17) 0.0312(15) -0.0059(12) 0.0093(13) 0.0095(13)
C34 0.055(2) 0.065(2) 0.053(2) -0.0105(16) 0.0109(16) 0.0137(16)
C35 0.067(2) 0.112(3) 0.0354(19) -0.0264(19) -0.0051(17) 0.025(2)
C36 0.162(5) 0.065(3) 0.073(3) -0.005(2) 0.079(3) -0.010(3)
C37 0.0348(16) 0.0511(17) 0.0257(13) -0.0018(11) -0.0002(11) 0.0071(12)
C38 0.0424(17) 0.0543(18) 0.0321(15) 0.0038(12) 0.0078(13) 0.0105(13)
C39 0.0473(18) 0.068(2) 0.0467(19) 0.0094(15) 0.0225(15) 0.0150(15)
C40 0.051(2) 0.074(2) 0.061(2) 0.0083(18) 0.0164(18) 0.0207(17)
C41 0.079(3) 0.135(4) 0.049(2) 0.019(2) 0.033(2) 0.045(3)
C42 0.060(3) 0.080(3) 0.102(3) 0.012(2) 0.034(2) -0.004(2)
C43 0.067(2) 0.0528(19) 0.0334(16) -0.0114(13) 0.0125(15) -0.0140(16)
C44 0.058(2) 0.096(3) 0.0245(15) 0.0021(16) -0.0060(14) -0.0303(19)
C45 0.0426(18) 0.080(2) 0.0439(19) 0.0231(17) -0.0099(15) -0.0067(16)
C46 0.0359(15) 0.0528(18) 0.0342(16) 0.0072(12) -0.0062(12) -0.0008(12)
C47 0.0387(16) 0.0496(18) 0.0459(18) 0.0057(13) -0.0113(13) 0.0059(13)
C48 0.0326(15) 0.0538(18) 0.0398(16) -0.0010(13) -0.0086(12) 0.0098(12)

loop_
_atom_type_symbol
_atom_type_description
_atom_type_scat_dispersion_real
_atom_type_scat_dispersion_imag
_atom_type_scat_source
C C 0.0033 0.0016 'International Tables Vol C Tables 4.2.6.8 and 6.1.1.4'
H H 0.0000 0.0000 'International Tables Vol C Tables 4.2.6.8 and 6.1.1.4'
O O 0.0106 0.0060 'International Tables Vol C Tables 4.2.6.8 and 6.1.1.4'

loop_
_exptl_crystal_face_index_h
_exptl_crystal_face_index_k
_exptl_crystal_face_index_l
_exptl_crystal_face_perp_dist
-20 0 25 0.0246
20 0 -25 0.0151
15 1 20 0.0037
-15 -1 -20 0.0430
0 14 -8 0.0830
0 10 -21 0.0643
-12 -11 15 0.1222
-18 -9 -5 0.1089
-19 5 -11 0.0570
-5 1 -29 0.0341

loop_
_geom_angle_atom_site_label_1
_geom_angle_atom_site_label_2
_geom_angle_atom_site_label_3
_geom_angle
_geom_angle_site_symmetry_1
_geom_angle_site_symmetry_3
_geom_angle_publ_flag
C21 O1 C43 120.8(2) . . ?
C29 O2 C48 118.1(2) . . ?
C2 C1 C31 117.6(2) . . ?
C14 C1 C2 120.8(2) . . ?
C14 C1 C31 121.1(2) . . ?
C1 C2 C3 121.3(2) . . ?
C1 C2 C7 120.1(2) . . ?
C3 C2 C7 118.4(3) . . ?
C2 C3 H3 119.5 . . ?
C4 C3 C2 121.0(3) . . ?
C4 C3 H3 119.5 . . ?
C3 C4 H4 119.2 . . ?
C3 C4 C5 121.5(3) . . ?
C5 C4 H4 119.2 . . ?
C6 C5 C4 119.7(3) . . ?
C6 C5 C15 120.1(3) . . ?
C15 C5 C4 120.2(3) . . ?
C5 C6 C7 117.1(2) . . ?
C5 C6 C22 117.5(3) . . ?
C22 C6 C7 125.5(3) . . ?
C2 C7 C6 118.9(2) . . ?
C8 C7 C2 116.7(2) . . ?
C8 C7 C6 123.6(2) . . ?
C7 C8 C37 120.4(3) . . ?
C9 C8 C7 120.4(2) . . ?
C9 C8 C37 118.7(2) . . ?
C8 C9 C10 120.7(2) . . ?
C8 C9 C14 120.6(2) . . ?
C14 C9 C10 118.3(3) . . ?
C9 C10 H10 119.6 . . ?
C11 C10 C9 120.7(3) . . ?
C11 C10 H10 119.6 . . ?
C10 C11 H11 119.2 . . ?
C10 C11 C12 121.5(3) . . ?
C12 C11 H11 119.2 . . ?
C11 C12 C23 120.2(3) . . ?
C13 C12 C11 120.1(3) . . ?
C13 C12 C23 119.7(3) . . ?
C12 C13 C14 116.8(2) . . ?
C12 C13 C30 117.7(3) . . ?
C30 C13 C14 125.6(2) . . ?
C1 C14 C9 116.6(3) . . ?
C1 C14 C13 123.5(2) . . ?
C9 C14 C13 118.9(2) . . ?
C5 C15 H15 119.4 . . ?
C16 C15 C5 121.3(3) . . ?
C16 C15 H15 119.4 . . ?
C15 C16 H16 119.9 . . ?
C15 C16 C17 120.3(3) . . ?
C17 C16 H16 119.9 . . ?
C18 C17 C16 119.8(3) . . ?
C18 C17 C22 120.2(3) . . ?
C22 C17 C16 119.7(3) . . ?
C17 C18 H18 120.0 . . ?
C19 C18 C17 120.0(3) . . ?
C19 C18 H18 120.0 . . ?
C18 C19 H19 119.5 . . ?
C18 C19 C20 121.0(3) . . ?
C20 C19 H19 119.5 . . ?
C19 C20 H20 119.7 . . ?
C21 C20 C19 120.6(3) . . ?
C21 C20 H20 119.7 . . ?
O1 C21 C20 123.1(3) . . ?
O1 C21 C22 116.2(3) . . ?
C20 C21 C22 120.7(3) . . ?
C17 C22 C6 118.5(3) . . ?
C21 C22 C6 124.2(3) . . ?
C21 C22 C17 116.8(3) . . ?
C12 C23 H23 119.4 . . ?
C24 C23 C12 121.1(3) . . ?
C24 C23 H23 119.4 . . ?
C23 C24 H24 119.6 . . ?
C23 C24 C25 120.8(3) . . ?
C25 C24 H24 119.6 . . ?
C24 C25 C30 119.1(3) . . ?
C26 C25 C24 120.2(3) . . ?
C26 C25 C30 120.5(3) . . ?
C25 C26 H26 119.6 . . ?
C27 C26 C25 120.8(3) . . ?
C27 C26 H26 119.6 . . ?
C26 C27 H27 120.0 . . ?
C26 C27 C28 119.9(3) . . ?
C28 C27 H27 120.0 . . ?
C27 C28 H28 119.6 . . ?
C29 C28 C27 120.8(3) . . ?
C29 C28 H28 119.6 . . ?
O2 C29 C28 123.5(3) . . ?
O2 C29 C30 115.4(2) . . ?
C28 C29 C30 121.0(3) . . ?
C25 C30 C13 119.1(2) . . ?
C25 C30 C29 116.3(3) . . ?
C29 C30 C13 124.2(3) . . ?
C32 C31 C1 174.1(3) . . ?
C31 C32 C33 178.3(3) . . ?
C32 C33 C34 108.8(2) . . ?
C32 C33 C35 108.2(3) . . ?
C32 C33 C36 109.2(3) . . ?
C34 C33 C35 108.2(3) . . ?
C36 C33 C34 111.0(4) . . ?
C36 C33 C35 111.3(4) . . ?
C33 C34 H34A 109.5 . . ?
C33 C34 H34B 109.5 . . ?
C33 C34 H34C 109.5 . . ?
H34A C34 H34B 109.5 . . ?
H34A C34 H34C 109.5 . . ?
H34B C34 H34C 109.5 . . ?
C33 C35 H35A 109.5 . . ?
C33 C35 H35B 109.5 . . ?
C33 C35 H35C 109.5 . . ?
H35A C35 H35B 109.5 . . ?
H35A C35 H35C 109.5 . . ?
H35B C35 H35C 109.5 . . ?
C33 C36 H36A 109.5 . . ?
C33 C36 H36B 109.5 . . ?
C33 C36 H36C 109.5 . . ?
H36A C36 H36B 109.5 . . ?
H36A C36 H36C 109.5 . . ?
H36B C36 H36C 109.5 . . ?
C38 C37 C8 175.7(3) . . ?
C37 C38 C39 178.3(3) . . ?
C38 C39 C40 108.8(3) . . ?
C38 C39 C41 110.4(3) . . ?
C38 C39 C42 108.6(3) . . ?
C40 C39 C42 108.6(3) . . ?
C41 C39 C40 110.2(3) . . ?
C41 C39 C42 110.2(4) . . ?
C39 C40 H40A 109.5 . . ?
C39 C40 H40B 109.5 . . ?
C39 C40 H40C 109.5 . . ?
H40A C40 H40B 109.5 . . ?
H40A C40 H40C 109.5 . . ?
H40B C40 H40C 109.5 . . ?
C39 C41 H41A 109.5 . . ?
C39 C41 H41B 109.5 . . ?
C39 C41 H41C 109.5 . . ?
H41A C41 H41B 109.5 . . ?
H41A C41 H41C 109.5 . . ?
H41B C41 H41C 109.5 . . ?
C39 C42 H42A 109.5 . . ?
C39 C42 H42B 109.5 . . ?
C39 C42 H42C 109.5 . . ?
H42A C42 H42B 109.5 . . ?
H42A C42 H42C 109.5 . . ?
H42B C42 H42C 109.5 . . ?
O1 C43 H43A 109.3 . . ?
O1 C43 H43B 109.3 . . ?
O1 C43 C44 111.4(3) . . ?
H43A C43 H43B 108.0 . . ?
C44 C43 H43A 109.3 . . ?
C44 C43 H43B 109.3 . . ?
C43 C44 H44A 108.8 . . ?
C43 C44 H44B 108.8 . . ?
C43 C44 C45 113.7(3) . . ?
H44A C44 H44B 107.7 . . ?
C45 C44 H44A 108.8 . . ?
C45 C44 H44B 108.8 . . ?
C44 C45 H45A 108.7 . . ?
C44 C45 H45B 108.7 . . ?
C44 C45 C46 114.4(3) . . ?
H45A C45 H45B 107.6 . . ?
C46 C45 H45A 108.7 . . ?
C46 C45 H45B 108.7 . . ?
C45 C46 H46A 109.1 . . ?
C45 C46 H46B 109.1 . . ?
H46A C46 H46B 107.8 . . ?
C47 C46 C45 112.6(3) . . ?
C47 C46 H46A 109.1 . . ?
C47 C46 H46B 109.1 . . ?
C46 C47 H47A 108.7 . . ?
C46 C47 H47B 108.7 . . ?
H47A C47 H47B 107.6 . . ?
C48 C47 C46 114.3(3) . . ?
C48 C47 H47A 108.7 . . ?
C48 C47 H47B 108.7 . . ?
O2 C48 C47 107.0(2) . . ?
O2 C48 H48A 110.3 . . ?
O2 C48 H48B 110.3 . . ?
C47 C48 H48A 110.3 . . ?
C47 C48 H48B 110.3 . . ?
H48A C48 H48B 108.6 . . ?
O1E O1E C1EA 60.3(16) 3_667 3_667 ?
O1E O1E C1EA 87.3(18) 3_667 . ?
O1E O1E C1EB 56.3(16) 3_667 . ?
O1E O1E C1EB 90(2) 3_667 3_667 ?
C1EA O1E C1EA 147.6(8) . 3_667 ?
C1EB O1E C1EB 146.2(9) 3_667 . ?
O1E C1EA O1E 32.4(8) . 3_667 ?
O1E C1EA C2EA 141.0(15) . . ?
O1E C1EA C2EA 109.1(13) 3_667 . ?
O1E C1EB O1E 33.8(9) 3_667 . ?
C2EB C1EB O1E 122(2) . . ?

loop_
_geom_bond_atom_site_label_1
_geom_bond_atom_site_label_2
_geom_bond_distance
_geom_bond_site_symmetry_2
_geom_bond_publ_flag
O1 C21 1.356(4) . ?
O1 C43 1.431(4) . ?
O2 C29 1.360(4) . ?
O2 C48 1.435(3) . ?
C1 C2 1.413(4) . ?
C1 C14 1.412(4) . ?
C1 C31 1.439(4) . ?
C2 C3 1.427(4) . ?
C2 C7 1.431(4) . ?
C3 H3 0.9500 . ?
C3 C4 1.345(4) . ?
C4 H4 0.9500 . ?
C4 C5 1.430(4) . ?
C5 C6 1.409(4) . ?
C5 C15 1.426(4) . ?
C6 C7 1.458(4) . ?
C6 C22 1.450(4) . ?
C7 C8 1.417(4) . ?
C8 C9 1.411(4) . ?
C8 C37 1.436(4) . ?
C9 C10 1.436(4) . ?
C9 C14 1.427(4) . ?
C10 H10 0.9500 . ?
C10 C11 1.345(4) . ?
C11 H11 0.9500 . ?
C11 C12 1.421(4) . ?
C12 C13 1.412(4) . ?
C12 C23 1.427(4) . ?
C13 C14 1.461(4) . ?
C13 C30 1.451(4) . ?
C15 H15 0.9500 . ?
C15 C16 1.343(5) . ?
C16 H16 0.9500 . ?
C16 C17 1.429(5) . ?
C17 C18 1.420(5) . ?
C17 C22 1.428(4) . ?
C18 H18 0.9500 . ?
C18 C19 1.357(5) . ?
C19 H19 0.9500 . ?
C19 C20 1.388(5) . ?
C20 H20 0.9500 . ?
C20 C21 1.387(4) . ?
C21 C22 1.422(4) . ?
C23 H23 0.9500 . ?
C23 C24 1.354(4) . ?
C24 H24 0.9500 . ?
C24 C25 1.422(4) . ?
C25 C26 1.404(4) . ?
C25 C30 1.426(4) . ?
C26 H26 0.9500 . ?
C26 C27 1.361(5) . ?
C27 H27 0.9500 . ?
C27 C28 1.403(5) . ?
C28 H28 0.9500 . ?
C28 C29 1.369(4) . ?
C29 C30 1.437(4) . ?
C31 C32 1.191(4) . ?
C32 C33 1.475(4) . ?
C33 C34 1.529(5) . ?
C33 C35 1.545(5) . ?
C33 C36 1.511(5) . ?
C34 H34A 0.9800 . ?
C34 H34B 0.9800 . ?
C34 H34C 0.9800 . ?
C35 H35A 0.9800 . ?
C35 H35B 0.9800 . ?
C35 H35C 0.9800 . ?
C36 H36A 0.9800 . ?
C36 H36B 0.9800 . ?
C36 H36C 0.9800 . ?
C37 C38 1.194(4) . ?
C38 C39 1.476(4) . ?
C39 C40 1.516(5) . ?
C39 C41 1.511(5) . ?
C39 C42 1.549(6) . ?
C40 H40A 0.9800 . ?
C40 H40B 0.9800 . ?
C40 H40C 0.9800 . ?
C41 H41A 0.9800 . ?
C41 H41B 0.9800 . ?
C41 H41C 0.9800 . ?
C42 H42A 0.9800 . ?
C42 H42B 0.9800 . ?
C42 H42C 0.9800 . ?
C43 H43A 0.9900 . ?
C43 H43B 0.9900 . ?
C43 C44 1.511(5) . ?
C44 H44A 0.9900 . ?
C44 H44B 0.9900 . ?
C44 C45 1.515(6) . ?
C45 H45A 0.9900 . ?
C45 H45B 0.9900 . ?
C45 C46 1.521(4) . ?
C46 H46A 0.9900 . ?
C46 H46B 0.9900 . ?
C46 C47 1.516(5) . ?
C47 H47A 0.9900 . ?
C47 H47B 0.9900 . ?
C47 C48 1.507(5) . ?
C48 H48A 0.9900 . ?
C48 H48B 0.9900 . ?
O1E O1E 0.828(18) 3_667 ?
O1E C1EA 1.343(19) . ?
O1E C1EA 1.544(19) 3_667 ?
O1E C1EB 1.49(2) . ?
O1E C1EB 1.24(2) 3_667 ?
C1EA C2EA 1.60(3) . ?
C1EB C2EB 1.17(4) . ?

loop_
_geom_torsion_atom_site_label_1
_geom_torsion_atom_site_label_2
_geom_torsion_atom_site_label_3
_geom_torsion_atom_site_label_4
_geom_torsion
_geom_torsion_site_symmetry_1
_geom_torsion_site_symmetry_2
_geom_torsion_site_symmetry_3
_geom_torsion_site_symmetry_4
_geom_torsion_publ_flag
O1 C21 C22 C6 -0.3(4) . . . . ?
O1 C21 C22 C17 171.4(2) . . . . ?
O1 C43 C44 C45 47.0(4) . . . . ?
O2 C29 C30 C13 -3.1(4) . . . . ?
O2 C29 C30 C25 169.1(2) . . . . ?
C1 C2 C3 C4 -174.2(2) . . . . ?
C1 C2 C7 C6 -170.5(2) . . . . ?
C1 C2 C7 C8 19.3(3) . . . . ?
C2 C1 C14 C9 -15.1(3) . . . . ?
C2 C1 C14 C13 176.3(2) . . . . ?
C2 C3 C4 C5 -8.2(4) . . . . ?
C2 C7 C8 C9 -15.6(3) . . . . ?
C2 C7 C8 C37 156.3(2) . . . . ?
C3 C2 C7 C6 13.9(3) . . . . ?
C3 C2 C7 C8 -156.2(2) . . . . ?
C3 C4 C5 C6 -0.5(4) . . . . ?
C3 C4 C5 C15 179.5(3) . . . . ?
C4 C5 C6 C7 15.4(4) . . . . ?
C4 C5 C6 C22 -163.7(2) . . . . ?
C4 C5 C15 C16 176.5(3) . . . . ?
C5 C6 C7 C2 -22.0(3) . . . . ?
C5 C6 C7 C8 147.4(3) . . . . ?
C5 C6 C22 C17 -18.0(4) . . . . ?
C5 C6 C22 C21 153.6(3) . . . . ?
C5 C15 C16 C17 -7.9(5) . . . . ?
C6 C5 C15 C16 -3.5(4) . . . . ?
C6 C7 C8 C9 174.8(2) . . . . ?
C6 C7 C8 C37 -13.3(4) . . . . ?
C7 C2 C3 C4 1.3(4) . . . . ?
C7 C6 C22 C17 163.1(3) . . . . ?
C7 C6 C22 C21 -25.3(4) . . . . ?
C7 C8 C9 C10 170.0(2) . . . . ?
C7 C8 C9 C14 -3.5(4) . . . . ?
C8 C9 C10 C11 -172.1(2) . . . . ?
C8 C9 C14 C1 18.9(3) . . . . ?
C8 C9 C14 C13 -171.9(2) . . . . ?
C9 C10 C11 C12 -9.5(4) . . . . ?
C10 C9 C14 C1 -154.7(2) . . . . ?
C10 C9 C14 C13 14.4(3) . . . . ?
C10 C11 C12 C13 1.0(4) . . . . ?
C10 C11 C12 C23 -179.7(2) . . . . ?
C11 C12 C13 C14 14.6(3) . . . . ?
C11 C12 C13 C30 -166.0(2) . . . . ?
C11 C12 C23 C24 179.2(2) . . . . ?
C12 C13 C14 C1 146.1(2) . . . . ?
C12 C13 C14 C9 -22.2(3) . . . . ?
C12 C13 C30 C25 -17.6(3) . . . . ?
C12 C13 C30 C29 154.4(2) . . . . ?
C12 C23 C24 C25 -9.2(4) . . . . ?
C13 C12 C23 C24 -1.5(4) . . . . ?
C14 C1 C2 C3 171.5(2) . . . . ?
C14 C1 C2 C7 -3.9(4) . . . . ?
C14 C9 C10 C11 1.5(4) . . . . ?
C14 C13 C30 C25 161.7(2) . . . . ?
C14 C13 C30 C29 -26.3(4) . . . . ?
C15 C5 C6 C7 -164.6(2) . . . . ?
C15 C5 C6 C22 16.3(4) . . . . ?
C15 C16 C17 C18 -168.8(3) . . . . ?
C15 C16 C17 C22 5.8(4) . . . . ?
C16 C17 C18 C19 168.9(3) . . . . ?
C16 C17 C22 C6 7.2(4) . . . . ?
C16 C17 C22 C21 -164.9(3) . . . . ?
C17 C18 C19 C20 -1.5(5) . . . . ?
C18 C17 C22 C6 -178.1(3) . . . . ?
C18 C17 C22 C21 9.7(4) . . . . ?
C18 C19 C20 C21 4.4(5) . . . . ?
C19 C20 C21 O1 -178.1(3) . . . . ?
C19 C20 C21 C22 -0.1(5) . . . . ?
C20 C21 C22 C6 -178.5(3) . . . . ?
C20 C21 C22 C17 -6.8(4) . . . . ?
C21 O1 C43 C44 74.7(4) . . . . ?
C22 C6 C7 C2 157.0(2) . . . . ?
C22 C6 C7 C8 -33.6(4) . . . . ?
C22 C17 C18 C19 -5.8(5) . . . . ?
C23 C12 C13 C14 -164.6(2) . . . . ?
C23 C12 C13 C30 14.7(3) . . . . ?
C23 C24 C25 C26 -169.0(3) . . . . ?
C23 C24 C25 C30 6.0(4) . . . . ?
C24 C25 C26 C27 168.9(3) . . . . ?
C24 C25 C30 C13 7.5(4) . . . . ?
C24 C25 C30 C29 -165.1(2) . . . . ?
C25 C26 C27 C28 -0.9(5) . . . . ?
C26 C25 C30 C13 -177.6(2) . . . . ?
C26 C25 C30 C29 9.9(4) . . . . ?
C26 C27 C28 C29 3.5(5) . . . . ?
C27 C28 C29 O2 -175.3(3) . . . . ?
C27 C28 C29 C30 0.8(4) . . . . ?
C28 C29 C30 C13 -179.5(3) . . . . ?
C28 C29 C30 C25 -7.3(4) . . . . ?
C29 O2 C48 C47 -178.0(2) . . . . ?
C30 C13 C14 C1 -33.2(4) . . . . ?
C30 C13 C14 C9 158.5(2) . . . . ?
C30 C25 C26 C27 -6.0(4) . . . . ?
C31 C1 C2 C3 -0.8(4) . . . . ?
C31 C1 C2 C7 -176.2(2) . . . . ?
C31 C1 C14 C9 156.9(2) . . . . ?
C31 C1 C14 C13 -11.7(4) . . . . ?
C37 C8 C9 C10 -2.1(4) . . . . ?
C37 C8 C9 C14 -175.5(2) . . . . ?
C43 O1 C21 C20 22.2(4) . . . . ?
C43 O1 C21 C22 -156.0(3) . . . . ?
C43 C44 C45 C46 54.6(4) . . . . ?
C44 C45 C46 C47 178.8(3) . . . . ?
C45 C46 C47 C48 -172.3(3) . . . . ?
C46 C47 C48 O2 -56.8(3) . . . . ?
C48 O2 C29 C28 -1.4(4) . . . . ?
C48 O2 C29 C30 -177.7(2) . . . . ?
O1E O1E C1EA C2EA 13(3) 3_667 . . . ?
O1E O1E C1EB C2EB -171(3) 3_667 . . . ?
C1EA O1E C1EA O1E -0.001(3) 3_667 . . 3_667 ?
C1EA O1E C1EA C2EA 13(3) 3_667 . . . ?
C1EB O1E C1EB O1E 0.000(7) 3_667 . . 3_667 ?
C1EB O1E C1EB C2EB -171(3) 3_667 . . . ?

loop_
_exptl_oxdiff_crystal_face_indexfrac_h
_exptl_oxdiff_crystal_face_indexfrac_k
_exptl_oxdiff_crystal_face_indexfrac_l
_exptl_oxdiff_crystal_face_x
_exptl_oxdiff_crystal_face_y
_exptl_oxdiff_crystal_face_z
-20.1822 -0.0788 25.0272 -0.0260 0.9866 -0.1609
20.2013 -0.3161 -24.9895 0.0261 -0.9908 0.1329
15.2103 0.6494 20.3914 -0.9996 -0.0262 -0.0091
-15.2103 -0.6494 -20.3914 0.9996 0.0262 0.0091
0.3582 13.5829 -7.5015 0.1261 0.0038 0.9920
0.0706 10.2867 -21.2337 0.5045 -0.2735 0.8190
-12.4006 -11.0843 15.1106 0.0374 0.4802 -0.8763
-17.9036 -8.8102 -4.6112 0.7083 0.2937 -0.6420
-18.8645 5.3685 -11.3393 0.8524 0.3530 0.3857
-5.3193 0.5755 -28.9998 0.9126 -0.3780 0.1556
